data_2200488
loop_
_publ_author_name
'Linker, Manuela'
'Sch\"urmann, Markus'
'Preut, Hans'
'Kreiser, Wolfgang'

_publ_section_title
;
 (20<i>R</i>)-Methyl-3-oxochola-1,4,22-trien-24-oate
;
_journal_issue 7
_journal_name_full 'Acta Crystallographica Section E'
_journal_page_first o576
_journal_page_last o577
_journal_paper_doi 10.1107/S1600536801008777
_journal_volume 57
_journal_year 2001
_chemical_formula_iupac 'C25 H34 O3'
_chemical_formula_moiety 'C25 H34 O3'
_chemical_formula_sum 'C25 H34 O3'
_chemical_formula_weight 382.52
_chemical_name_systematic
;
 ?
;
_space_group_IT_number 4
_symmetry_cell_setting monoclinic
_symmetry_space_group_name_Hall 'P 2yb'
_symmetry_space_group_name_H-M 'P 1 21 1'
_audit_creation_method SHELXL-97
_cell_angle_alpha 90.00
_cell_angle_beta 107.7621(11)
_cell_angle_gamma 90.00
_cell_formula_units_Z 2
_cell_length_a 10.4164(2)
_cell_length_b 7.5425(2)
_cell_length_c 14.4209(3)
_cell_measurement_reflns_used 9365
_cell_measurement_temperature 293.0(10)
_cell_measurement_theta_max 27.48
_cell_measurement_theta_min 2.97
_cell_volume 1078.98(4)
_computing_cell_refinement
;
DENZO and SCALEPACK (Otwinowski & Minor, 1997)
;
_computing_data_collection 'COLLECT (Nonius, 1998)'
_computing_data_reduction
;
DENZO and SCALEPACK
;
_computing_molecular_graphics 'SHELTXL-Plus (Sheldrick, 1991)'
_computing_publication_material 'SHELXL97 and PARST95 (Nardelli, 1995)'
_computing_structure_refinement 'SHELXL97 (Sheldrick, 1997)'
_computing_structure_solution 'SHELXS97 (Sheldrick, 1990)'
_diffrn_ambient_temperature 293.0(10)
_diffrn_detector_area_resol_mean '10 vertical, 18 horizontal'
_diffrn_measured_fraction_theta_full .972
_diffrn_measured_fraction_theta_max .972
_diffrn_measurement_device_type 'Nonius KappaCCD'
_diffrn_measurement_method
;
316 frames via \w-rotation (\D\w = 1\%) with three sets at
different \k-angles and two times 30 s per frame
;
_diffrn_radiation_monochromator graphite
_diffrn_radiation_source 'fine-focus sealed tube'
_diffrn_radiation_type MoK\a
_diffrn_radiation_wavelength .71073
_diffrn_reflns_av_R_equivalents .032
_diffrn_reflns_av_sigmaI/netI .0543
_diffrn_reflns_limit_h_max 13
_diffrn_reflns_limit_h_min -13
_diffrn_reflns_limit_k_max 9
_diffrn_reflns_limit_k_min -9
_diffrn_reflns_limit_l_max 17
_diffrn_reflns_limit_l_min -18
_diffrn_reflns_number 9365
_diffrn_reflns_theta_full 27.48
_diffrn_reflns_theta_max 27.48
_diffrn_reflns_theta_min 2.97
_diffrn_standards_decay_% 0
_diffrn_standards_number none
_exptl_absorpt_coefficient_mu .075
_exptl_absorpt_correction_type none
_exptl_crystal_colour colourless
_exptl_crystal_density_diffrn 1.177
_exptl_crystal_density_meas ?
_exptl_crystal_density_method 'not measured'
_exptl_crystal_description block
_exptl_crystal_F_000 416
_exptl_crystal_size_max .5
_exptl_crystal_size_mid .5
_exptl_crystal_size_min .25
_refine_diff_density_max .128
_refine_diff_density_min -.126
_refine_ls_extinction_method none
_refine_ls_goodness_of_fit_ref 1.011
_refine_ls_hydrogen_treatment constr
_refine_ls_matrix_type full
_refine_ls_number_parameters 257
_refine_ls_number_reflns 2593
_refine_ls_number_restraints 1
_refine_ls_restrained_S_all 1.011
_refine_ls_R_factor_all .1014
_refine_ls_R_factor_gt .0470
_refine_ls_shift/su_max <0.001
_refine_ls_shift/su_mean .000
_refine_ls_structure_factor_coef Fsqd
_refine_ls_weighting_details 'calc w = 1/[\s^2^(Fo^2^)+(0.0619P)^2^] where P = (Fo^2^+2Fc^2^)/3'
_refine_ls_weighting_scheme calc
_refine_ls_wR_factor_ref .1139
_reflns_number_gt 1545
_reflns_number_total 2593
_reflns_threshold_expression I>2\s(I)
_cod_data_source_file na6083.cif
_cod_data_source_block I
_cod_depositor_comments
;
The following automatic conversions were performed:

'_exptl_crystal_density_meas' value 'not determined' was changed to
'?' - the value is perceived as not measured.

Automatic conversion script
Id: cif_fix_values 3008 2015-01-20 13:52:24Z robertas 
;
_cod_original_sg_symbol_H-M 'P 21'
_cod_database_code 2200488
_cod_database_fobs_code 2200488

loop_
_symmetry_equiv_pos_as_xyz
'x, y, z'
'-x, y+1/2, -z'

loop_
_atom_site_label
_atom_site_fract_x
_atom_site_fract_y
_atom_site_fract_z
_atom_site_U_iso_or_equiv
_atom_site_adp_type
_atom_site_calc_flag
_atom_site_refinement_flags
_atom_site_occupancy
_atom_site_disorder_assembly
_atom_site_disorder_group
_atom_site_type_symbol
O1 .3896(2) .7502(5) -.16936(15) .1220(11) Uani d . 1 . . O
O2 -.4991(2) .7506(5) .44296(16) .1251(12) Uani d . 1 . . O
O3 -.3843(2) .7433(3) .59963(13) .0844(7) Uani d . 1 . . O
C1 .3370(3) .5868(4) .0457(2) .0755(9) Uani d . 1 . . C
H1 .3376 .4781 .0763 .091 Uiso calc R 1 . . H
C2 .3573(3) .5857(6) -.0407(3) .0878(11) Uani d . 1 . . C
H2 .3721 .4783 -.0674 .105 Uiso calc R 1 . . H
C3 .3568(3) .7469(6) -.0941(2) .0843(11) Uani d . 1 . . C
C4 .3169(3) .9056(5) -.0536(2) .0768(9) Uani d . 1 . . C
H4 .3056 1.0094 -.0900 .092 Uiso calc R 1 . . H
C5 .2953(3) .9114(4) .0334(2) .0610(7) Uani d . 1 . . C
C6 .2536(4) 1.0763(4) .0723(3) .0851(10) Uani d . 1 . . C
H6A .2324 1.1658 .0216 .102 Uiso calc R 1 . . H
H6B .3286 1.1197 .1256 .102 Uiso calc R 1 . . H
C7 .1342(3) 1.0506(4) .1078(2) .0761(9) Uani d . 1 . . C
H7A .0549 1.0306 .0524 .091 Uiso calc R 1 . . H
H7B .1194 1.1581 .1400 .091 Uiso calc R 1 . . H
C8 .1511(3) .8954(3) .17819(18) .0510(6) Uani d . 1 . . C
H8 .2269 .9212 .2364 .061 Uiso calc R 1 . . H
C9 .1836(2) .7268(4) .13078(17) .0490(6) Uani d . 1 . . C
H9 .1085 .7094 .0711 .059 Uiso calc R 1 . . H
C10 .3133(3) .7489(4) .09779(17) .0580(7) Uani d . 1 . . C
C11 .1874(3) .5613(3) .1934(2) .0656(8) Uani d . 1 . . C
H11A .1943 .4570 .1558 .079 Uiso calc R 1 . . H
H11B .2674 .5659 .2496 .079 Uiso calc R 1 . . H
C12 .0630(3) .5430(4) .2283(2) .0600(7) Uani d . 1 . . C
H12A -.0156 .5198 .1729 .072 Uiso calc R 1 . . H
H12B .0752 .4427 .2723 .072 Uiso calc R 1 . . H
C13 .0387(2) .7088(3) .28014(16) .0463(6) Uani d . 1 . . C
C14 .0257(3) .8639(3) .20939(17) .0494(7) Uani d . 1 . . C
H14 -.0471 .8332 .1503 .059 Uiso calc R 1 . . H
C15 -.0261(3) 1.0183(4) .2574(2) .0648(8) Uani d . 1 . . C
H15A -.0786 1.1005 .2088 .078 Uiso calc R 1 . . H
H15B .0481 1.0819 .3023 .078 Uiso calc R 1 . . H
C16 -.1146(3) .9276(4) .3117(2) .0666(8) Uani d . 1 . . C
H16A -.2081 .9620 .2833 .080 Uiso calc R 1 . . H
H16B -.0856 .9621 .3798 .080 Uiso calc R 1 . . H
C17 -.0986(2) .7243(4) .30202(16) .0493(6) Uani d . 1 . . C
H17 -.1689 .6868 .2430 .059 Uiso calc R 1 . . H
C18 .1545(2) .7350(4) .37529(17) .0639(7) Uani d . 1 . . C
H18A .2372 .7540 .3605 .096 Uiso calc R 1 . . H
H18B .1627 .6313 .4153 .096 Uiso calc R 1 . . H
H18C .1357 .8361 .4095 .096 Uiso calc R 1 . . H
C19 .4414(3) .7732(5) .18624(19) .0834(10) Uani d . 1 . . C
H19A .5183 .7894 .1636 .125 Uiso calc R 1 . . H
H19B .4545 .6698 .2269 .125 Uiso calc R 1 . . H
H19C .4308 .8753 .2230 .125 Uiso calc R 1 . . H
C20 -.1203(3) .6199(4) .38660(18) .0546(7) Uani d . 1 . . C
H20 -.0456 .6472 .4452 .066 Uiso calc R 1 . . H
C21 -.1219(3) .4183(4) .3703(2) .0742(8) Uani d . 1 . . C
H21A -.1918 .3889 .3115 .111 Uiso calc R 1 . . H
H21B -.1387 .3589 .4243 .111 Uiso calc R 1 . . H
H21C -.0363 .3812 .3649 .111 Uiso calc R 1 . . H
C22 -.2483(3) .6706(4) .40544(18) .0615(8) Uani d . 1 . . C
H22 -.3252 .6761 .3517 .074 Uiso calc R 1 . . H
C23 -.2632(3) .7081(4) .49064(18) .0598(7) Uani d . 1 . . C
H23 -.1864 .7165 .5443 .072 Uiso calc R 1 . . H
C24 -.3948(3) .7375(5) .5052(2) .0702(8) Uani d . 1 . . C
C25 -.5086(4) .7595(6) .6239(2) .1080(14) Uani d . 1 . . C
H25A -.5674 .6629 .5953 .162 Uiso calc R 1 . . H
H25B -.5516 .8697 .5991 .162 Uiso calc R 1 . . H
H25C -.4894 .7567 .6933 .162 Uiso calc R 1 . . H

loop_
_atom_site_aniso_label
_atom_site_aniso_U_11
_atom_site_aniso_U_22
_atom_site_aniso_U_33
_atom_site_aniso_U_12
_atom_site_aniso_U_13
_atom_site_aniso_U_23
O1 .1118(19) .202(3) .0666(13) .012(2) .0492(13) .0094(18)
O2 .0589(14) .245(4) .0766(14) .0354(19) .0276(12) .021(2)
O3 .0788(13) .1183(18) .0682(11) .0187(14) .0403(10) -.0027(13)
C1 .079(2) .076(2) .089(2) .0116(17) .0514(19) .0064(18)
C2 .082(2) .108(3) .091(2) .009(2) .052(2) -.007(2)
C3 .0577(19) .144(3) .0565(16) .008(2) .0244(14) .001(2)
C4 .0623(18) .110(3) .0589(18) .0004(18) .0197(15) .0272(19)
C5 .0528(16) .0737(19) .0576(15) -.0052(15) .0184(12) .0139(15)
C6 .116(3) .063(2) .092(2) -.0027(19) .055(2) .0186(17)
C7 .095(2) .0549(17) .089(2) .0045(17) .0432(19) .0127(16)
C8 .0565(16) .0452(14) .0528(13) -.0040(12) .0189(12) -.0007(12)
C9 .0511(15) .0519(14) .0471(12) -.0022(13) .0196(11) -.0007(13)
C10 .0529(16) .0721(18) .0539(14) .0014(14) .0233(13) .0070(15)
C11 .079(2) .0489(16) .087(2) .0081(15) .0525(17) .0013(15)
C12 .0701(19) .0488(14) .0759(18) -.0019(14) .0445(16) .0013(13)
C13 .0447(14) .0481(14) .0498(12) -.0003(11) .0200(11) -.0023(13)
C14 .0492(15) .0487(15) .0508(14) .0042(12) .0159(12) -.0003(12)
C15 .0763(19) .0520(15) .0728(18) .0089(14) .0327(16) -.0003(14)
C16 .0693(19) .0665(17) .0714(17) .0117(15) .0326(15) -.0037(16)
C17 .0427(13) .0604(14) .0456(12) .0021(12) .0145(10) -.0039(13)
C18 .0484(15) .0849(19) .0585(14) -.0033(15) .0166(12) .0056(17)
C19 .0545(18) .130(3) .0646(16) -.0087(18) .0167(14) .0202(19)
C20 .0438(15) .0727(17) .0501(14) .0023(13) .0184(12) -.0017(13)
C21 .089(2) .0677(19) .0803(19) -.0058(17) .0472(17) .0067(17)
C22 .0466(16) .089(2) .0490(14) .0019(14) .0142(12) .0036(14)
C23 .0486(16) .0791(18) .0538(14) .0060(14) .0187(12) -.0006(15)
C24 .064(2) .095(2) .0588(16) .0129(18) .0279(16) .0018(18)
C25 .102(3) .144(4) .109(3) .021(3) .077(2) .007(3)

loop_
_atom_type_symbol
_atom_type_description
_atom_type_scat_dispersion_real
_atom_type_scat_dispersion_imag
_atom_type_scat_source
C C .0033 .0016 'International Tables Vol C Tables 4.2.6.8 and 6.1.1.4'
H H .0000 .0000 'International Tables Vol C Tables 4.2.6.8 and 6.1.1.4'
O O .0106 .0060 'International Tables Vol C Tables 4.2.6.8 and 6.1.1.4'

loop_
_geom_angle_atom_site_label_1
_geom_angle_atom_site_label_2
_geom_angle_atom_site_label_3
_geom_angle
C24 O3 C25 116.7(2)
C2 C1 C10 125.1(3)
C2 C1 H1 117.4
C10 C1 H1 117.4
C1 C2 C3 121.5(3)
C1 C2 H2 119.3
C3 C2 H2 119.3
O1 C3 C2 122.1(4)
O1 C3 C4 122.0(4)
C2 C3 C4 116.0(2)
C5 C4 C3 123.8(3)
C5 C4 H4 118.1
C3 C4 H4 118.1
C4 C5 C6 122.3(3)
C4 C5 C10 121.5(3)
C6 C5 C10 116.3(2)
C5 C6 C7 113.1(2)
C5 C6 H6A 109.0
C7 C6 H6A 109.0
C5 C6 H6B 109.0
C7 C6 H6B 109.0
H6A C6 H6B 107.8
C6 C7 C8 112.8(3)
C6 C7 H7A 109.0
C8 C7 H7A 109.0
C6 C7 H7B 109.0
C8 C7 H7B 109.0
H7A C7 H7B 107.8
C14 C8 C7 112.4(2)
C14 C8 C9 109.19(19)
C7 C8 C9 109.71(19)
C14 C8 H8 108.5
C7 C8 H8 108.5
C9 C8 H8 108.5
C8 C9 C11 112.51(17)
C8 C9 C10 112.04(19)
C11 C9 C10 113.2(2)
C8 C9 H9 106.1
C11 C9 H9 106.1
C10 C9 H9 106.1
C1 C10 C5 111.3(2)
C1 C10 C19 106.1(2)
C5 C10 C19 108.9(3)
C1 C10 C9 110.8(2)
C5 C10 C9 108.3(2)
C19 C10 C9 111.53(18)
C12 C11 C9 113.2(2)
C12 C11 H11A 108.9
C9 C11 H11A 108.9
C12 C11 H11B 108.9
C9 C11 H11B 108.9
H11A C11 H11B 107.7
C13 C12 C11 111.9(2)
C13 C12 H12A 109.2
C11 C12 H12A 109.2
C13 C12 H12B 109.2
C11 C12 H12B 109.2
H12A C12 H12B 107.9
C12 C13 C14 107.20(17)
C12 C13 C18 110.0(2)
C14 C13 C18 112.4(2)
C12 C13 C17 117.6(2)
C14 C13 C17 100.23(18)
C18 C13 C17 109.13(17)
C8 C14 C13 114.02(19)
C8 C14 C15 117.7(2)
C13 C14 C15 104.54(18)
C8 C14 H14 106.6
C13 C14 H14 106.6
C15 C14 H14 106.6
C14 C15 C16 103.9(2)
C14 C15 H15A 111.0
C16 C15 H15A 111.0
C14 C15 H15B 111.0
C16 C15 H15B 111.0
H15A C15 H15B 109.0
C15 C16 C17 107.2(2)
C15 C16 H16A 110.3
C17 C16 H16A 110.3
C15 C16 H16B 110.3
C17 C16 H16B 110.3
H16A C16 H16B 108.5
C20 C17 C16 113.0(2)
C20 C17 C13 119.4(2)
C16 C17 C13 102.9(2)
C20 C17 H17 106.9
C16 C17 H17 106.9
C13 C17 H17 106.9
C13 C18 H18A 109.5
C13 C18 H18B 109.5
H18A C18 H18B 109.5
C13 C18 H18C 109.5
H18A C18 H18C 109.5
H18B C18 H18C 109.5
C10 C19 H19A 109.5
C10 C19 H19B 109.5
H19A C19 H19B 109.5
C10 C19 H19C 109.5
H19A C19 H19C 109.5
H19B C19 H19C 109.5
C22 C20 C17 111.9(2)
C22 C20 C21 108.2(2)
C17 C20 C21 112.7(2)
C22 C20 H20 108.0
C17 C20 H20 108.0
C21 C20 H20 108.0
C20 C21 H21A 109.5
C20 C21 H21B 109.5
H21A C21 H21B 109.5
C20 C21 H21C 109.5
H21A C21 H21C 109.5
H21B C21 H21C 109.5
C23 C22 C20 126.3(2)
C23 C22 H22 116.8
C20 C22 H22 116.8
C22 C23 C24 123.3(3)
C22 C23 H23 118.4
C24 C23 H23 118.4
O2 C24 O3 122.8(2)
O2 C24 C23 125.9(2)
O3 C24 C23 111.3(3)
O3 C25 H25A 109.5
O3 C25 H25B 109.5
H25A C25 H25B 109.5
O3 C25 H25C 109.5
H25A C25 H25C 109.5
H25B C25 H25C 109.5

loop_
_geom_bond_atom_site_label_1
_geom_bond_atom_site_label_2
_geom_bond_site_symmetry_2
_geom_bond_distance
_geom_bond_publ_flag
O1 C3 . 1.234(3) ?
O2 C24 . 1.184(3) ?
O3 C24 . 1.333(3) ?
O3 C25 . 1.445(3) ?
C1 C2 . 1.326(4) ?
C1 C10 . 1.495(4) ?
C1 H1 . .9300 ?
C2 C3 . 1.439(5) ?
C2 H2 . .9300 ?
C3 C4 . 1.447(5) ?
C4 C5 . 1.341(4) ?
C4 H4 . .9300 ?
C5 C6 . 1.482(4) ?
C5 C10 . 1.515(4) ?
C6 C7 . 1.496(4) ?
C6 H6A . .9700 ?
C6 H6B . .9700 ?
C7 C8 . 1.524(4) ?
C7 H7A . .9700 ?
C7 H7B . .9700 ?
C8 C14 . 1.524(3) ?
C8 C9 . 1.530(3) ?
C8 H8 . .9800 ?
C9 C11 . 1.534(4) ?
C9 C10 . 1.572(3) ?
C9 H9 . .9800 ?
C10 C19 . 1.550(4) ?
C11 C12 . 1.534(3) ?
C11 H11A . .9700 ?
C11 H11B . .9700 ?
C12 C13 . 1.517(3) ?
C12 H12A . .9700 ?
C12 H12B . .9700 ?
C13 C14 . 1.531(3) ?
C13 C18 . 1.539(3) ?
C13 C17 . 1.560(3) ?
C14 C15 . 1.534(3) ?
C14 H14 . .9800 ?
C15 C16 . 1.541(4) ?
C15 H15A . .9700 ?
C15 H15B . .9700 ?
C16 C17 . 1.553(4) ?
C16 H16A . .9700 ?
C16 H16B . .9700 ?
C17 C20 . 1.525(4) ?
C17 H17 . .9800 ?
C18 H18A . .9600 ?
C18 H18B . .9600 ?
C18 H18C . .9600 ?
C19 H19A . .9600 ?
C19 H19B . .9600 ?
C19 H19C . .9600 ?
C20 C22 . 1.490(3) ?
C20 C21 . 1.539(4) ?
C20 H20 . .9800 ?
C21 H21A . .9600 ?
C21 H21B . .9600 ?
C21 H21C . .9600 ?
C22 C23 . 1.315(3) ?
C22 H22 . .9300 ?
C23 C24 . 1.465(4) ?
C23 H23 . .9300 ?
C25 H25A . .9600 ?
C25 H25B . .9600 ?
C25 H25C . .9600 ?

loop_
_geom_hbond_atom_site_label_D
_geom_hbond_atom_site_label_H
_geom_hbond_atom_site_label_A
_geom_hbond_site_symmetry_A
_geom_hbond_distance_DH
_geom_hbond_distance_HA
_geom_hbond_distance_DA
_geom_hbond_angle_DHA
_geom_hbond_publ_flag
C18 H18A O2 1_655 .96 2.64 3.441(3) 141 no
C21 H21A O1 2_545 .96 2.64 3.585(3) 168 no
C25 H25C O1 1_456 .96 2.65 3.456(5) 142 no

loop_
_geom_torsion_atom_site_label_1
_geom_torsion_atom_site_label_2
_geom_torsion_atom_site_label_3
_geom_torsion_atom_site_label_4
_geom_torsion
_geom_torsion_publ_flag
C10 C1 C2 C3 -.6(5) ?
C1 C2 C3 O1 172.1(3) ?
C1 C2 C3 C4 -7.3(5) ?
O1 C3 C4 C5 -172.2(3) ?
C2 C3 C4 C5 7.2(5) ?
C3 C4 C5 C6 -179.6(3) ?
C3 C4 C5 C10 .8(5) ?
C4 C5 C6 C7 130.1(3) ?
C10 C5 C6 C7 -50.2(4) ?
C5 C6 C7 C8 51.2(4) ?
C6 C7 C8 C14 -176.7(2) ?
C6 C7 C8 C9 -55.0(3) ?
C14 C8 C9 C11 -50.4(3) ?
C7 C8 C9 C11 -174.0(3) ?
C14 C8 C9 C10 -179.3(2) ?
C7 C8 C9 C10 57.1(3) ?
C2 C1 C10 C5 8.1(4) ?
C2 C1 C10 C19 -110.2(3) ?
C2 C1 C10 C9 128.6(3) ?
C4 C5 C10 C1 -8.0(4) ?
C6 C5 C10 C1 172.4(2) ?
C4 C5 C10 C19 108.6(3) ?
C6 C5 C10 C19 -71.1(3) ?
C4 C5 C10 C9 -130.0(3) ?
C6 C5 C10 C9 50.4(3) ?
C8 C9 C10 C1 -176.1(2) ?
C11 C9 C10 C1 55.4(3) ?
C8 C9 C10 C5 -53.8(3) ?
C11 C9 C10 C5 177.7(2) ?
C8 C9 C10 C19 66.0(3) ?
C11 C9 C10 C19 -62.6(3) ?
C8 C9 C11 C12 49.8(3) ?
C10 C9 C11 C12 178.1(2) ?
C9 C11 C12 C13 -53.6(3) ?
C11 C12 C13 C14 56.7(3) ?
C11 C12 C13 C18 -65.8(3) ?
C11 C12 C13 C17 168.5(2) ?
C7 C8 C14 C13 179.9(2) ?
C9 C8 C14 C13 58.0(2) ?
C7 C8 C14 C15 -57.0(3) ?
C9 C8 C14 C15 -179.0(2) ?
C12 C13 C14 C8 -60.9(2) ?
C18 C13 C14 C8 60.1(2) ?
C17 C13 C14 C8 175.82(19) ?
C12 C13 C14 C15 169.1(2) ?
C18 C13 C14 C15 -69.9(3) ?
C17 C13 C14 C15 45.9(2) y
C8 C14 C15 C16 -160.0(2) ?
C13 C14 C15 C16 -32.3(3) y
C14 C15 C16 C17 5.7(3) y
C15 C16 C17 C20 152.3(2) ?
C15 C16 C17 C13 22.1(3) y
C12 C13 C17 C20 77.2(3) ?
C14 C13 C17 C20 -167.2(2) ?
C18 C13 C17 C20 -48.9(3) ?
C12 C13 C17 C16 -156.7(2) ?
C14 C13 C17 C16 -41.0(2) y
C18 C13 C17 C16 77.2(2) ?
C16 C17 C20 C22 50.6(3) ?
C13 C17 C20 C22 171.8(2) ?
C16 C17 C20 C21 172.8(2) y
C13 C17 C20 C21 -66.0(3) y
C17 C20 C22 C23 -132.3(3) y
C21 C20 C22 C23 103.0(3) y
C20 C22 C23 C24 -172.9(3) ?
C25 O3 C24 O2 2.4(5) ?
C25 O3 C24 C23 -175.9(3) ?
C22 C23 C24 O2 -8.9(5) ?
C22 C23 C24 O3 169.4(3) ?

loop_
_cod_related_entry_id
_cod_related_entry_database
_cod_related_entry_code
1 ChemSpider 8818997
